data_4074404
loop_
_publ_author_name
'Scriban, Corina'
'Glueck, David S.'
'DiPasquale, Antonio G.'
'Rheingold, Arnold L.'

_publ_section_title
;
 Chiral Platinum Duphos Terminal Phosphido Complexes:&#x00A0; Synthesis,
 Structure, Phosphido Transfer, and Ligand Behavior
;
_journal_issue 22
_journal_name_full Organometallics
_journal_page_first 5435
_journal_paper_doi 10.1021/om060614y
_journal_volume 25
_journal_year 2006
_chemical_absolute_configuration ad
_chemical_formula_sum 'C48 H75 P3 Pt'
_chemical_formula_weight 939.58
_chemical_name_systematic
; 

 ? 

;
_space_group_IT_number 4
_symmetry_cell_setting monoclinic
_symmetry_space_group_name_Hall 'P 2yb'
_symmetry_space_group_name_H-M 'P 1 21 1'
_atom_sites_solution_hydrogens geom
_atom_sites_solution_primary direct
_atom_sites_solution_secondary difmap
_audit_creation_method SHELXL-97
_cell_angle_alpha 90.00
_cell_angle_beta 96.7110(10)
_cell_angle_gamma 90.00
_cell_formula_units_Z 4
_cell_length_a 12.5490(9)
_cell_length_b 23.1943(16)
_cell_length_c 18.1986(12)
_cell_measurement_reflns_used 8448
_cell_measurement_temperature 213(2)
_cell_measurement_theta_max 27.31
_cell_measurement_theta_min 2.27
_cell_volume 5260.7(6)
_computing_cell_refinement 'Bruker SMART'
_computing_data_collection 'Bruker SMART'
_computing_data_reduction 'Bruker SAINT'
_computing_molecular_graphics 'Bruker SHELXTL'
_computing_publication_material 'Bruker SHELXTL'
_computing_structure_refinement 'SHELXL-97 (Sheldrick, 1997)'
_computing_structure_solution 'SHELXS-97 (Sheldrick, 1990)'
_diffrn_ambient_temperature 213(2)
_diffrn_measured_fraction_theta_full 0.997
_diffrn_measured_fraction_theta_max 0.997
_diffrn_measurement_device_type 'CCD area detector'
_diffrn_measurement_method 'phi and omega scans'
_diffrn_radiation_monochromator graphite
_diffrn_radiation_source 'fine-focus sealed tube'
_diffrn_radiation_type MoK\a
_diffrn_radiation_wavelength 0.71073
_diffrn_reflns_av_R_equivalents 0.0450
_diffrn_reflns_av_sigmaI/netI 0.0885
_diffrn_reflns_limit_h_max 13
_diffrn_reflns_limit_h_min -15
_diffrn_reflns_limit_k_max 28
_diffrn_reflns_limit_k_min -26
_diffrn_reflns_limit_l_max 22
_diffrn_reflns_limit_l_min -22
_diffrn_reflns_number 36245
_diffrn_reflns_theta_full 26.00
_diffrn_reflns_theta_max 26.00
_diffrn_reflns_theta_min 1.63
_exptl_absorpt_coefficient_mu 2.785
_exptl_absorpt_correction_T_max 0.6058
_exptl_absorpt_correction_T_min 0.4021
_exptl_absorpt_correction_type multi-scan
_exptl_absorpt_process_details SADABS
_exptl_crystal_colour yellow
_exptl_crystal_density_diffrn 1.186
_exptl_crystal_density_method 'not measured'
_exptl_crystal_description block
_exptl_crystal_F_000 1942
_exptl_crystal_size_max 0.40
_exptl_crystal_size_mid 0.30
_exptl_crystal_size_min 0.20
_refine_diff_density_max 1.273
_refine_diff_density_min -0.768
_refine_diff_density_rms 0.133
_refine_ls_abs_structure_details 'Flack H D (1983), Acta Cryst. A39, 876-881'
_refine_ls_abs_structure_Flack -0.004(6)
_refine_ls_extinction_method none
_refine_ls_goodness_of_fit_ref 1.034
_refine_ls_hydrogen_treatment constr
_refine_ls_matrix_type full
_refine_ls_number_parameters 937
_refine_ls_number_reflns 18665
_refine_ls_number_restraints 1
_refine_ls_restrained_S_all 1.034
_refine_ls_R_factor_all 0.0568
_refine_ls_R_factor_gt 0.0472
_refine_ls_shift/su_max 0.018
_refine_ls_shift/su_mean 0.002
_refine_ls_structure_factor_coef Fsqd
_refine_ls_weighting_details 'calc w=1/[\s^2^(Fo^2^)+(0.0480P)^2^+0.0000P] where P=(Fo^2^+2Fc^2^)/3'
_refine_ls_weighting_scheme calc
_refine_ls_wR_factor_gt 0.1141
_refine_ls_wR_factor_ref 0.1191
_reflns_number_gt 16326
_reflns_number_total 18665
_reflns_threshold_expression >2sigma(I)
_cod_data_source_file om060614ysi20060707_011828.cif
_cod_data_source_block glu166
_cod_depositor_comments
;
The following automatic conversions were performed:

'_symmetry_cell_setting' value 'Monoclinic' changed to 'monoclinic'
according to /home/saulius/struct/CIF-dictionaries/cif_core.dic
dictionary named 'cif_core.dic' version 2.4.1 from 2010-06-29.

Automatic conversion script
Id: cif_fix_values 1715 2011-07-08 13:25:40Z adriana 
;
_cod_original_sg_symbol_H-M P2(1)
_cod_database_code 4074404

loop_
_symmetry_equiv_pos_as_xyz
'x, y, z'
'-x, y+1/2, -z'

loop_
_atom_site_label
_atom_site_type_symbol
_atom_site_fract_x
_atom_site_fract_y
_atom_site_fract_z
_atom_site_U_iso_or_equiv
_atom_site_adp_type
_atom_site_occupancy
_atom_site_symmetry_multiplicity
_atom_site_calc_flag
_atom_site_refinement_flags
Pt1 Pt -0.08219(3) 0.943081(13) -0.005577(15) 0.03419(9) Uani 1 1 d .
Pt1' Pt -0.01637(2) 1.242274(13) -0.517228(15) 0.03228(8) Uani 1 1 d .
P1' P 0.12551(16) 1.23992(11) -0.41891(10) 0.0342(4) Uani 1 1 d .
P1 P 0.09088(17) 0.90162(10) -0.00123(11) 0.0352(5) Uani 1 1 d .
P2 P -0.14340(18) 0.87822(10) 0.07492(12) 0.0370(5) Uani 1 1 d .
P2' P 0.08371(19) 1.28401(10) -0.60045(12) 0.0373(5) Uani 1 1 d .
P3' P -0.15756(17) 1.24779(11) -0.60821(11) 0.0383(5) Uani 1 1 d .
P3 P -0.2542(2) 0.97806(11) -0.02060(13) 0.0436(6) Uani 1 1 d .
C1 C 0.1782(7) 0.9430(6) -0.0571(5) 0.057(3) Uani 1 1 d .
H1A H 0.2482 0.9248 -0.0540 0.086 Uiso 1 1 calc R
H1B H 0.1860 0.9821 -0.0384 0.086 Uiso 1 1 calc R
H1C H 0.1464 0.9438 -0.1083 0.086 Uiso 1 1 calc R
C1' C 0.0833(8) 1.2038(4) -0.3375(5) 0.045(2) Uani 1 1 d .
H1'A H 0.1426 1.2033 -0.2982 0.067 Uiso 1 1 calc R
H1'B H 0.0618 1.1646 -0.3503 0.067 Uiso 1 1 calc R
H1'C H 0.0233 1.2244 -0.3210 0.067 Uiso 1 1 calc R
C2' C 0.2361(7) 1.1902(4) -0.4351(4) 0.035(2) Uani 1 1 d .
C2 C 0.1740(8) 0.9085(4) 0.0925(4) 0.041(2) Uani 1 1 d .
C3 C 0.1937(7) 0.9601(4) 0.1303(5) 0.042(2) Uani 1 1 d .
C3' C 0.2252(7) 1.1308(4) -0.4483(5) 0.041(2) Uani 1 1 d .
C4' C 0.3162(8) 1.0946(4) -0.4508(5) 0.048(2) Uani 1 1 d .
H4'A H 0.3068 1.0548 -0.4591 0.058 Uiso 1 1 calc R
C4 C 0.2585(8) 0.9608(4) 0.1967(6) 0.055(3) Uani 1 1 d .
H4A H 0.2717 0.9964 0.2210 0.066 Uiso 1 1 calc R
C5 C 0.3044(8) 0.9127(4) 0.2289(5) 0.051(2) Uani 1 1 d .
C5' C 0.4197(8) 1.1179(5) -0.4409(6) 0.055(3) Uani 1 1 d .
C6' C 0.4329(8) 1.1763(5) -0.4284(5) 0.054(3) Uani 1 1 d .
H6'A H 0.5024 1.1920 -0.4234 0.065 Uiso 1 1 calc R
C6 C 0.2829(7) 0.8613(4) 0.1922(5) 0.041(2) Uani 1 1 d .
H6A H 0.3120 0.8273 0.2143 0.050 Uiso 1 1 calc R
C7' C 0.3450(8) 1.2130(4) -0.4229(5) 0.042(2) Uani 1 1 d .
C7 C 0.2200(7) 0.8570(4) 0.1235(5) 0.041(2) Uani 1 1 d .
C8 C 0.1470(9) 1.0179(4) 0.0998(6) 0.052(3) Uani 1 1 d .
H8A H 0.1019 1.0100 0.0525 0.062 Uiso 1 1 calc R
C8' C 0.1181(8) 1.0999(4) -0.4633(5) 0.046(2) Uani 1 1 d .
H8'A H 0.0616 1.1298 -0.4654 0.055 Uiso 1 1 calc R
C9' C 0.1036(9) 1.0685(4) -0.5368(6) 0.062(3) Uani 1 1 d .
H9'A H 0.1167 1.0950 -0.5761 0.092 Uiso 1 1 calc R
H9'B H 0.0309 1.0538 -0.5460 0.092 Uiso 1 1 calc R
H9'C H 0.1540 1.0367 -0.5356 0.092 Uiso 1 1 calc R
C9 C 0.0747(11) 1.0461(6) 0.1528(7) 0.077(4) Uani 1 1 d .
H9A H 0.0463 1.0821 0.1318 0.116 Uiso 1 1 calc R
H9B H 0.1165 1.0534 0.2002 0.116 Uiso 1 1 calc R
H9C H 0.0158 1.0203 0.1598 0.116 Uiso 1 1 calc R
C10' C 0.0968(9) 1.0585(5) -0.4035(6) 0.061(3) Uani 1 1 d .
H10A H 0.1045 1.0783 -0.3562 0.092 Uiso 1 1 calc R
H10B H 0.1477 1.0269 -0.4019 0.092 Uiso 1 1 calc R
H10C H 0.0244 1.0435 -0.4137 0.092 Uiso 1 1 calc R
C10 C 0.2357(11) 1.0586(5) 0.0836(8) 0.084(4) Uani 1 1 d .
H10D H 0.2046 1.0947 0.0648 0.126 Uiso 1 1 calc R
H10E H 0.2761 1.0413 0.0469 0.126 Uiso 1 1 calc R
H10F H 0.2831 1.0657 0.1287 0.126 Uiso 1 1 calc R
C11 C 0.3696(9) 0.9156(5) 0.3062(6) 0.069(3) Uani 1 1 d .
H11A H 0.3996 0.8764 0.3153 0.083 Uiso 1 1 calc R
C11' C 0.5189(9) 1.0783(5) -0.4432(7) 0.070(3) Uani 1 1 d .
H11B H 0.5810 1.1041 -0.4467 0.084 Uiso 1 1 calc R
C12 C 0.3125(10) 0.9267(6) 0.3655(6) 0.084(4) Uani 1 1 d .
H12A H 0.2509 0.9012 0.3631 0.125 Uiso 1 1 calc R
H12B H 0.2883 0.9664 0.3634 0.125 Uiso 1 1 calc R
H12C H 0.3583 0.9201 0.4115 0.125 Uiso 1 1 calc R
C12' C 0.5090(12) 1.0420(8) -0.5098(9) 0.109(5) Uani 1 1 d .
H12D H 0.5727 1.0183 -0.5098 0.163 Uiso 1 1 calc R
H12E H 0.5014 1.0663 -0.5535 0.163 Uiso 1 1 calc R
H12F H 0.4464 1.0174 -0.5103 0.163 Uiso 1 1 calc R
C13 C 0.4631(10) 0.9535(6) 0.3060(6) 0.086(4) Uani 1 1 d .
H13A H 0.5017 0.9551 0.3554 0.129 Uiso 1 1 calc R
H13B H 0.4395 0.9919 0.2907 0.129 Uiso 1 1 calc R
H13C H 0.5101 0.9385 0.2719 0.129 Uiso 1 1 calc R
C13' C 0.5426(10) 1.0454(6) -0.3712(8) 0.093(4) Uani 1 1 d .
H13D H 0.6048 1.0210 -0.3736 0.139 Uiso 1 1 calc R
H13E H 0.4812 1.0218 -0.3633 0.139 Uiso 1 1 calc R
H13F H 0.5569 1.0725 -0.3306 0.139 Uiso 1 1 calc R
C14' C 0.3671(9) 1.2765(5) -0.4056(6) 0.055(3) Uani 1 1 d .
H14A H 0.3032 1.2994 -0.4249 0.066 Uiso 1 1 calc R
C14 C 0.2108(8) 0.7997(4) 0.0857(5) 0.048(2) Uani 1 1 d .
H14B H 0.1398 0.7987 0.0555 0.057 Uiso 1 1 calc R
C15' C 0.3867(11) 1.2839(6) -0.3222(6) 0.081(4) Uani 1 1 d .
H15A H 0.4017 1.3241 -0.3104 0.121 Uiso 1 1 calc R
H15B H 0.4475 1.2605 -0.3026 0.121 Uiso 1 1 calc R
H15C H 0.3235 1.2718 -0.3003 0.121 Uiso 1 1 calc R
C15 C 0.2951(9) 0.7955(5) 0.0319(6) 0.063(3) Uani 1 1 d .
H15D H 0.2896 0.8288 -0.0005 0.094 Uiso 1 1 calc R
H15E H 0.2833 0.7607 0.0025 0.094 Uiso 1 1 calc R
H15F H 0.3661 0.7943 0.0594 0.094 Uiso 1 1 calc R
C16 C 0.2155(9) 0.7468(5) 0.1381(6) 0.066(3) Uani 1 1 d .
H16A H 0.1592 0.7499 0.1702 0.099 Uiso 1 1 calc R
H16B H 0.2847 0.7457 0.1680 0.099 Uiso 1 1 calc R
H16C H 0.2055 0.7118 0.1091 0.099 Uiso 1 1 calc R
C16' C 0.4626(9) 1.3002(5) -0.4363(7) 0.066(3) Uani 1 1 d .
H16D H 0.4533 1.2961 -0.4898 0.099 Uiso 1 1 calc R
H16E H 0.5261 1.2791 -0.4159 0.099 Uiso 1 1 calc R
H16F H 0.4708 1.3406 -0.4234 0.099 Uiso 1 1 calc R
C17 C -0.0430(8) 0.9986(4) -0.0879(5) 0.046(2) Uani 1 1 d .
C17' C -0.1192(6) 1.2141(4) -0.4437(4) 0.0359(19) Uani 1 1 d .
C18' C -0.1672(8) 1.2581(4) -0.4022(5) 0.052(3) Uani 1 1 d .
H18A H -0.1531 1.2972 -0.4107 0.062 Uiso 1 1 calc R
C18 C -0.0641(9) 0.9807(4) -0.1616(5) 0.052(2) Uani 1 1 d .
H18B H -0.0878 0.9427 -0.1715 0.063 Uiso 1 1 calc R
C19' C -0.2331(9) 1.2432(7) -0.3504(5) 0.069(3) Uani 1 1 d .
H19A H -0.2641 1.2727 -0.3245 0.082 Uiso 1 1 calc R
C19 C -0.0507(10) 1.0181(6) -0.2226(6) 0.071(3) Uani 1 1 d .
H19B H -0.0613 1.0045 -0.2716 0.085 Uiso 1 1 calc R
C20' C -0.2555(9) 1.1877(6) -0.3351(6) 0.070(4) Uani 1 1 d .
H20A H -0.3002 1.1785 -0.2989 0.084 Uiso 1 1 calc R
C20 C -0.0228(11) 1.0732(7) -0.2079(8) 0.083(4) Uani 1 1 d .
H20B H -0.0187 1.0990 -0.2473 0.099 Uiso 1 1 calc R
C21' C -0.2105(8) 1.1454(6) -0.3743(6) 0.059(3) Uani 1 1 d .
H21A H -0.2250 1.1066 -0.3645 0.071 Uiso 1 1 calc R
C21 C 0.0001(10) 1.0926(5) -0.1359(7) 0.073(3) Uani 1 1 d .
H21B H 0.0218 1.1309 -0.1261 0.087 Uiso 1 1 calc R
C22' C -0.1438(7) 1.1582(4) -0.4284(5) 0.049(2) Uani 1 1 d .
H22A H -0.1155 1.1281 -0.4547 0.058 Uiso 1 1 calc R
C22 C -0.0096(8) 1.0542(5) -0.0783(6) 0.052(3) Uani 1 1 d .
H22B H 0.0079 1.0676 -0.0296 0.063 Uiso 1 1 calc R
C23 C -0.3357(7) 0.9367(4) 0.0363(5) 0.045(2) Uani 1 1 d .
C23' C -0.1094(8) 1.2771(4) -0.6912(5) 0.044(2) Uani 1 1 d .
C24 C -0.4424(8) 0.9487(6) 0.0408(6) 0.061(3) Uani 1 1 d .
H24A H -0.4747 0.9802 0.0143 0.073 Uiso 1 1 calc R
C24' C -0.1798(9) 1.2812(5) -0.7581(5) 0.057(3) Uani 1 1 d .
H24B H -0.2504 1.2671 -0.7613 0.069 Uiso 1 1 calc R
C25' C -0.1405(9) 1.3070(5) -0.8194(5) 0.062(3) Uani 1 1 d .
H25A H -0.1848 1.3091 -0.8647 0.075 Uiso 1 1 calc R
C25 C -0.5038(9) 0.9149(6) 0.0841(7) 0.069(3) Uani 1 1 d .
H25B H -0.5770 0.9229 0.0854 0.083 Uiso 1 1 calc R
C26' C -0.0383(9) 1.3291(4) -0.8141(5) 0.055(3) Uani 1 1 d .
H26A H -0.0147 1.3480 -0.8550 0.066 Uiso 1 1 calc R
C26 C -0.4562(8) 0.8706(5) 0.1240(6) 0.063(3) Uani 1 1 d .
H26B H -0.4960 0.8480 0.1538 0.076 Uiso 1 1 calc R
C27 C -0.3494(8) 0.8589(4) 0.1205(5) 0.052(2) Uani 1 1 d .
H27A H -0.3179 0.8274 0.1474 0.062 Uiso 1 1 calc R
C27' C 0.0311(8) 1.3237(4) -0.7484(5) 0.048(2) Uani 1 1 d .
H27B H 0.1013 1.3384 -0.7451 0.057 Uiso 1 1 calc R
C28' C -0.0057(7) 1.2962(4) -0.6875(4) 0.040(2) Uani 1 1 d .
C28 C -0.2872(7) 0.8915(4) 0.0792(5) 0.043(2) Uani 1 1 d .
C29 C -0.1425(8) 0.7983(4) 0.0564(6) 0.052(2) Uani 1 1 d .
H29A H -0.2167 0.7844 0.0585 0.062 Uiso 1 1 calc R
C29' C 0.1508(8) 1.3564(4) -0.5855(5) 0.048(2) Uani 1 1 d .
H29B H 0.1171 1.3823 -0.6248 0.057 Uiso 1 1 calc R
C30' C 0.2691(9) 1.3480(5) -0.5999(6) 0.069(3) Uani 1 1 d .
H30A H 0.2944 1.3826 -0.6233 0.082 Uiso 1 1 calc R
H30B H 0.3141 1.3422 -0.5527 0.082 Uiso 1 1 calc R
C30 C -0.0747(11) 0.7731(5) 0.1231(7) 0.081(4) Uani 1 1 d .
H30C H 0.0005 0.7717 0.1134 0.097 Uiso 1 1 calc R
H30D H -0.0982 0.7336 0.1313 0.097 Uiso 1 1 calc R
C31' C 0.2787(9) 1.2966(5) -0.6493(6) 0.058(3) Uani 1 1 d .
H31A H 0.3536 1.2840 -0.6469 0.070 Uiso 1 1 calc R
H31B H 0.2528 1.3061 -0.7008 0.070 Uiso 1 1 calc R
C31 C -0.0839(10) 0.8096(5) 0.1931(6) 0.066(3) Uani 1 1 d .
H31C H -0.1539 0.8039 0.2109 0.079 Uiso 1 1 calc R
H31D H -0.0274 0.7992 0.2327 0.079 Uiso 1 1 calc R
C32' C 0.2088(7) 1.2487(5) -0.6202(4) 0.044(2) Uani 1 1 d .
H32A H 0.2461 1.2393 -0.5707 0.052 Uiso 1 1 calc R
C32 C -0.0713(8) 0.8709(4) 0.1692(5) 0.051(2) Uani 1 1 d .
H32B H 0.0053 0.8735 0.1613 0.061 Uiso 1 1 calc R
C33 C -0.1128(9) 0.7822(4) -0.0195(7) 0.057(3) Uani 1 1 d .
H33A H -0.0398 0.7970 -0.0237 0.068 Uiso 1 1 calc R
C33' C 0.1400(9) 1.3861(4) -0.5104(5) 0.053(3) Uani 1 1 d .
H33B H 0.1689 1.3596 -0.4703 0.063 Uiso 1 1 calc R
C34' C 0.2035(12) 1.4417(6) -0.5022(7) 0.092(4) Uani 1 1 d .
H34A H 0.2777 1.4341 -0.5090 0.138 Uiso 1 1 calc R
H34B H 0.2000 1.4575 -0.4532 0.138 Uiso 1 1 calc R
H34C H 0.1733 1.4692 -0.5391 0.138 Uiso 1 1 calc R
C34 C -0.1116(16) 0.7174(6) -0.0295(9) 0.117(7) Uani 1 1 d .
H34D H -0.0912 0.7082 -0.0779 0.175 Uiso 1 1 calc R
H34E H -0.1825 0.7020 -0.0252 0.175 Uiso 1 1 calc R
H34F H -0.0603 0.7004 0.0084 0.175 Uiso 1 1 calc R
C35' C 0.0246(10) 1.4003(5) -0.4998(6) 0.063(3) Uani 1 1 d .
H35A H 0.0223 1.4169 -0.4511 0.094 Uiso 1 1 calc R
H35B H -0.0181 1.3654 -0.5043 0.094 Uiso 1 1 calc R
H35C H -0.0040 1.4277 -0.5373 0.094 Uiso 1 1 calc R
C35 C -0.1886(9) 0.8058(5) -0.0844(6) 0.069(3) Uani 1 1 d .
H35D H -0.1915 0.8475 -0.0811 0.103 Uiso 1 1 calc R
H35E H -0.2599 0.7900 -0.0828 0.103 Uiso 1 1 calc R
H35F H -0.1626 0.7949 -0.1306 0.103 Uiso 1 1 calc R
C36' C 0.2042(9) 1.1922(5) -0.6609(5) 0.056(3) Uani 1 1 d .
H36A H 0.1474 1.1690 -0.6416 0.067 Uiso 1 1 calc R
C36 C -0.0839(10) 0.9178(5) 0.2279(5) 0.069(3) Uani 1 1 d .
H36B H -0.0854 0.9556 0.2026 0.082 Uiso 1 1 calc R
C37' C 0.1757(11) 1.1957(5) -0.7438(6) 0.073(4) Uani 1 1 d .
H37A H 0.1088 1.2165 -0.7549 0.110 Uiso 1 1 calc R
H37B H 0.1678 1.1571 -0.7641 0.110 Uiso 1 1 calc R
H37C H 0.2323 1.2157 -0.7655 0.110 Uiso 1 1 calc R
C37 C 0.0123(12) 0.9176(7) 0.2862(6) 0.099(5) Uani 1 1 d .
H37D H 0.0035 0.9471 0.3227 0.149 Uiso 1 1 calc R
H37E H 0.0767 0.9253 0.2631 0.149 Uiso 1 1 calc R
H37F H 0.0184 0.8802 0.3101 0.149 Uiso 1 1 calc R
C38' C 0.3104(11) 1.1580(6) -0.6436(7) 0.085(4) Uani 1 1 d .
H38A H 0.3279 1.1546 -0.5905 0.128 Uiso 1 1 calc R
H38B H 0.3677 1.1782 -0.6642 0.128 Uiso 1 1 calc R
H38C H 0.3019 1.1199 -0.6654 0.128 Uiso 1 1 calc R
C38 C -0.1889(11) 0.9132(6) 0.2675(7) 0.082(4) Uani 1 1 d .
H38D H -0.1910 0.9448 0.3021 0.123 Uiso 1 1 calc R
H38E H -0.1888 0.8769 0.2940 0.123 Uiso 1 1 calc R
H38F H -0.2514 0.9150 0.2308 0.123 Uiso 1 1 calc R
C39' C -0.2804(8) 1.2878(4) -0.5906(6) 0.047(2) Uani 1 1 d .
H39A H -0.2728 1.2955 -0.5368 0.056 Uiso 1 1 calc R
C39 C -0.3240(10) 0.9821(6) -0.1168(5) 0.068(3) Uani 1 1 d .
H39B H -0.2647 0.9831 -0.1482 0.082 Uiso 1 1 calc R
C40' C -0.3753(7) 1.2421(5) -0.6056(6) 0.058(2) Uani 1 1 d .
H40A H -0.4294 1.2487 -0.5718 0.069 Uiso 1 1 calc R
H40B H -0.4099 1.2456 -0.6566 0.069 Uiso 1 1 calc R
C40 C -0.3705(10) 1.0420(7) -0.1237(7) 0.081(4) Uani 1 1 d .
H40C H -0.3781 1.0543 -0.1755 0.098 Uiso 1 1 calc R
H40D H -0.4415 1.0426 -0.1063 0.098 Uiso 1 1 calc R
C41' C -0.3271(8) 1.1832(5) -0.5931(6) 0.054(3) Uani 1 1 d .
H41A H -0.3798 1.1535 -0.6101 0.065 Uiso 1 1 calc R
H41B H -0.3041 1.1771 -0.5404 0.065 Uiso 1 1 calc R
C41 C -0.2969(11) 1.0811(5) -0.0782(7) 0.074(4) Uani 1 1 d .
H41C H -0.3290 1.1194 -0.0754 0.089 Uiso 1 1 calc R
H41D H -0.2289 1.0849 -0.0994 0.089 Uiso 1 1 calc R
C42' C -0.2311(8) 1.1799(4) -0.6370(5) 0.049(2) Uani 1 1 d .
H42A H -0.2585 1.1839 -0.6900 0.059 Uiso 1 1 calc R
C42 C -0.2785(9) 1.0533(4) -0.0012(6) 0.057(3) Uani 1 1 d .
H42B H -0.3489 1.0543 0.0182 0.068 Uiso 1 1 calc R
C43' C -0.3081(9) 1.3448(6) -0.6276(6) 0.067(3) Uani 1 1 d .
H43A H -0.3163 1.3385 -0.6818 0.081 Uiso 1 1 calc R
C43 C -0.3909(10) 0.9286(7) -0.1452(7) 0.085(4) Uani 1 1 d .
H43B H -0.3763 0.8966 -0.1095 0.102 Uiso 1 1 calc R
C44' C -0.2230(11) 1.3867(5) -0.6101(9) 0.090(4) Uani 1 1 d .
H44A H -0.1560 1.3711 -0.6231 0.135 Uiso 1 1 calc R
H44B H -0.2158 1.3952 -0.5575 0.135 Uiso 1 1 calc R
H44C H -0.2403 1.4219 -0.6379 0.135 Uiso 1 1 calc R
C44 C -0.3579(16) 0.9109(8) -0.2177(8) 0.128(7) Uani 1 1 d .
H44D H -0.2817 0.9027 -0.2120 0.192 Uiso 1 1 calc R
H44E H -0.3732 0.9419 -0.2532 0.192 Uiso 1 1 calc R
H44F H -0.3974 0.8767 -0.2353 0.192 Uiso 1 1 calc R
C45' C -0.4167(9) 1.3709(6) -0.6066(7) 0.077(4) Uani 1 1 d .
H45A H -0.4304 1.4075 -0.6316 0.115 Uiso 1 1 calc R
H45B H -0.4113 1.3767 -0.5535 0.115 Uiso 1 1 calc R
H45C H -0.4750 1.3444 -0.6218 0.115 Uiso 1 1 calc R
C45 C -0.5046(12) 0.9405(11) -0.1548(11) 0.153(8) Uani 1 1 d .
H45D H -0.5433 0.9063 -0.1733 0.229 Uiso 1 1 calc R
H45E H -0.5194 0.9717 -0.1900 0.229 Uiso 1 1 calc R
H45F H -0.5274 0.9515 -0.1077 0.229 Uiso 1 1 calc R
C46' C -0.1603(8) 1.1255(4) -0.6291(6) 0.050(2) Uani 1 1 d .
C46 C -0.2001(10) 1.0817(5) 0.0576(6) 0.064(3) Uani 1 1 d .
H46C H -0.1276 1.0693 0.0479 0.077 Uiso 1 1 calc R
C47' C -0.0742(9) 1.1268(5) -0.6865(6) 0.062(3) Uani 1 1 d .
H47A H -0.0307 1.0922 -0.6809 0.093 Uiso 1 1 calc R
H47B H -0.0285 1.1604 -0.6771 0.093 Uiso 1 1 calc R
H47C H -0.1107 1.1287 -0.7364 0.093 Uiso 1 1 calc R
C47 C -0.1992(12) 1.1464(6) 0.0567(8) 0.096(4) Uani 1 1 d .
H47D H -0.1871 1.1598 0.0079 0.144 Uiso 1 1 calc R
H47E H -0.1423 1.1604 0.0929 0.144 Uiso 1 1 calc R
H47F H -0.2677 1.1607 0.0687 0.144 Uiso 1 1 calc R
C48 C -0.2180(11) 1.0560(6) 0.1327(7) 0.080(4) Uani 1 1 d .
H48A H -0.1664 1.0724 0.1709 0.119 Uiso 1 1 calc R
H48B H -0.2087 1.0145 0.1314 0.119 Uiso 1 1 calc R
H48C H -0.2901 1.0649 0.1433 0.119 Uiso 1 1 calc R
C48' C -0.2277(12) 1.0709(6) -0.6408(8) 0.088(4) Uani 1 1 d .
H48D H -0.2801 1.0701 -0.6056 0.132 Uiso 1 1 calc R
H48E H -0.1815 1.0374 -0.6334 0.132 Uiso 1 1 calc R
H48F H -0.2644 1.0706 -0.6907 0.132 Uiso 1 1 calc R

loop_
_atom_site_aniso_label
_atom_site_aniso_U_11
_atom_site_aniso_U_22
_atom_site_aniso_U_33
_atom_site_aniso_U_23
_atom_site_aniso_U_13
_atom_site_aniso_U_12
Pt1 0.04458(18) 0.02999(17) 0.02828(15) 0.00238(13) 0.00542(12) 0.00165(15)
Pt1' 0.03762(16) 0.03132(17) 0.02808(15) 0.00017(13) 0.00453(11) -0.00188(15)
P1' 0.0358(10) 0.0339(11) 0.0329(10) -0.0034(10) 0.0039(8) -0.0019(11)
P1 0.0389(12) 0.0363(13) 0.0299(10) -0.0009(9) 0.0014(9) -0.0030(9)
P2 0.0439(13) 0.0332(13) 0.0359(11) 0.0026(9) 0.0125(9) 0.0020(10)
P2' 0.0412(12) 0.0417(13) 0.0288(10) 0.0028(9) 0.0041(9) -0.0058(10)
P3' 0.0401(11) 0.0397(13) 0.0345(10) 0.0021(10) 0.0022(8) -0.0045(11)
P3 0.0500(14) 0.0442(15) 0.0372(12) 0.0048(10) 0.0077(10) 0.0135(11)
C1 0.042(5) 0.081(7) 0.051(5) 0.020(6) 0.016(4) 0.000(6)
C1' 0.051(6) 0.039(5) 0.043(5) -0.004(4) -0.004(4) 0.001(4)
C2' 0.044(5) 0.033(5) 0.026(4) 0.003(3) -0.003(3) -0.006(4)
C2 0.050(5) 0.044(6) 0.030(4) 0.001(4) 0.006(4) 0.003(4)
C3 0.033(5) 0.046(6) 0.045(5) -0.004(4) 0.001(4) -0.003(4)
C3' 0.038(5) 0.047(6) 0.037(4) 0.000(4) 0.001(4) -0.004(4)
C4' 0.049(6) 0.037(5) 0.056(6) 0.002(4) -0.002(4) 0.005(4)
C4 0.059(6) 0.041(6) 0.061(6) -0.015(4) -0.007(5) -0.003(4)
C5 0.060(6) 0.053(6) 0.038(5) 0.005(4) -0.008(4) 0.004(5)
C5' 0.048(6) 0.053(7) 0.061(6) 0.002(5) -0.001(5) 0.015(5)
C6' 0.051(6) 0.051(6) 0.056(6) -0.001(5) -0.008(4) 0.004(5)
C6 0.038(5) 0.042(5) 0.044(5) -0.002(4) 0.006(4) 0.000(4)
C7' 0.051(6) 0.039(5) 0.038(5) 0.006(4) 0.011(4) -0.002(4)
C7 0.046(5) 0.033(5) 0.043(5) 0.003(4) 0.000(4) 0.000(4)
C8 0.058(6) 0.032(5) 0.063(6) 0.006(4) 0.001(5) 0.005(4)
C8' 0.050(5) 0.030(5) 0.058(6) 0.001(4) 0.005(4) 0.012(4)
C9' 0.078(8) 0.048(6) 0.054(6) -0.009(5) -0.011(5) 0.002(5)
C9 0.095(9) 0.051(7) 0.083(8) -0.002(6) -0.003(7) 0.007(7)
C10' 0.078(8) 0.045(6) 0.064(7) 0.004(5) 0.024(5) 0.006(5)
C10 0.084(9) 0.048(8) 0.115(11) 0.021(7) -0.010(8) -0.012(6)
C11 0.070(7) 0.074(8) 0.055(6) -0.001(5) -0.027(6) -0.001(6)
C11' 0.052(7) 0.058(7) 0.097(9) -0.010(6) -0.003(6) 0.013(5)
C12 0.086(9) 0.123(13) 0.039(5) -0.012(6) -0.004(5) -0.001(8)
C12' 0.090(10) 0.111(12) 0.127(12) -0.055(10) 0.022(9) 0.031(9)
C13 0.084(9) 0.109(11) 0.059(7) -0.010(7) -0.018(6) -0.016(8)
C13' 0.068(8) 0.098(10) 0.112(11) 0.047(9) 0.007(7) 0.035(8)
C14' 0.057(7) 0.053(7) 0.055(6) -0.019(5) 0.002(5) -0.011(5)
C14 0.054(6) 0.040(6) 0.046(5) 0.000(4) -0.008(4) 0.000(4)
C15' 0.087(9) 0.092(10) 0.063(7) -0.033(7) 0.011(6) -0.019(7)
C15 0.065(7) 0.052(7) 0.069(7) -0.016(5) 0.001(5) 0.009(5)
C16 0.084(7) 0.039(6) 0.071(6) 0.009(5) -0.013(5) -0.002(6)
C16' 0.052(7) 0.051(7) 0.096(9) 0.006(6) 0.011(6) -0.012(5)
C17 0.063(6) 0.042(6) 0.037(5) 0.011(4) 0.019(4) 0.004(5)
C17' 0.027(4) 0.051(5) 0.029(4) 0.006(3) 0.001(3) 0.000(4)
C18' 0.056(6) 0.049(7) 0.050(5) 0.001(4) 0.001(4) 0.018(4)
C18 0.074(7) 0.050(6) 0.036(5) 0.003(4) 0.020(5) 0.013(5)
C19' 0.064(7) 0.102(10) 0.042(5) 0.000(7) 0.018(5) 0.024(8)
C19 0.086(9) 0.082(9) 0.047(6) 0.022(6) 0.012(5) 0.011(7)
C20' 0.051(6) 0.115(12) 0.049(6) 0.022(7) 0.023(5) -0.013(7)
C20 0.081(9) 0.090(11) 0.079(9) 0.051(8) 0.019(7) 0.021(8)
C21' 0.049(6) 0.073(8) 0.054(6) 0.019(6) 0.005(5) -0.020(6)
C21 0.092(9) 0.050(7) 0.079(8) 0.029(6) 0.020(7) -0.014(6)
C22' 0.048(5) 0.044(6) 0.051(5) -0.002(4) -0.005(4) -0.009(4)
C22 0.052(6) 0.053(7) 0.052(6) 0.017(5) 0.008(4) -0.002(5)
C23 0.047(5) 0.042(6) 0.048(5) -0.003(4) 0.008(4) 0.011(4)
C23' 0.055(6) 0.043(5) 0.033(4) 0.008(4) 0.002(4) 0.005(4)
C24 0.045(5) 0.067(7) 0.071(7) 0.008(6) 0.008(5) -0.001(6)
C24' 0.061(7) 0.058(7) 0.051(6) 0.013(5) -0.002(5) -0.005(5)
C25' 0.080(8) 0.062(7) 0.038(5) 0.017(5) -0.019(5) -0.011(6)
C25 0.045(6) 0.085(9) 0.079(8) -0.018(6) 0.014(5) 0.018(6)
C26' 0.079(8) 0.055(6) 0.032(5) 0.013(4) 0.005(4) 0.000(5)
C26 0.049(6) 0.074(8) 0.067(7) -0.005(6) 0.013(5) 0.005(6)
C27 0.060(6) 0.047(6) 0.052(6) -0.005(4) 0.019(5) 0.005(5)
C27' 0.058(6) 0.047(6) 0.038(5) 0.002(4) 0.012(4) -0.010(5)
C28' 0.052(5) 0.044(5) 0.024(4) 0.001(3) 0.005(3) -0.006(4)
C28 0.040(5) 0.050(6) 0.041(5) -0.007(4) 0.019(4) 0.002(4)
C29 0.054(6) 0.031(5) 0.074(7) 0.005(4) 0.024(5) -0.008(4)
C29' 0.055(6) 0.040(5) 0.047(5) 0.000(4) 0.003(4) -0.018(4)
C30' 0.066(7) 0.080(9) 0.063(7) 0.002(6) 0.017(5) -0.029(6)
C30 0.104(10) 0.053(7) 0.098(9) 0.030(6) 0.065(8) 0.023(7)
C31' 0.051(6) 0.074(8) 0.054(6) 0.002(5) 0.017(5) -0.005(5)
C31 0.077(8) 0.070(8) 0.055(6) 0.025(5) 0.027(5) 0.025(6)
C32' 0.040(5) 0.059(6) 0.033(4) 0.006(4) 0.008(3) -0.005(5)
C32 0.057(6) 0.056(6) 0.038(5) 0.013(4) 0.005(4) 0.004(5)
C33 0.058(6) 0.033(6) 0.085(8) -0.008(5) 0.031(6) -0.005(5)
C33' 0.069(7) 0.045(6) 0.043(5) -0.002(4) 0.000(4) -0.018(5)
C34' 0.123(11) 0.060(8) 0.093(9) -0.018(8) 0.014(8) -0.046(9)
C34 0.205(19) 0.047(8) 0.118(12) -0.008(8) 0.105(13) 0.003(10)
C35' 0.085(9) 0.043(6) 0.061(6) -0.006(5) 0.014(6) 0.000(6)
C35 0.062(7) 0.073(8) 0.073(7) -0.028(6) 0.013(6) -0.024(6)
C36' 0.059(6) 0.057(7) 0.054(5) 0.008(5) 0.020(5) 0.011(5)
C36 0.091(9) 0.071(8) 0.040(5) 0.004(5) -0.007(5) -0.009(6)
C37' 0.110(10) 0.044(7) 0.066(6) -0.016(5) 0.009(6) 0.014(6)
C37 0.098(10) 0.147(15) 0.047(6) 0.005(7) -0.011(6) -0.036(9)
C38' 0.101(10) 0.089(11) 0.070(8) 0.011(7) 0.030(7) 0.031(8)
C38 0.088(9) 0.096(10) 0.067(7) -0.027(7) 0.028(6) -0.008(7)
C39' 0.041(5) 0.048(6) 0.052(6) 0.000(4) 0.005(4) -0.004(4)
C39 0.080(8) 0.093(9) 0.028(5) 0.004(5) -0.009(5) 0.012(7)
C40' 0.049(5) 0.051(6) 0.071(6) 0.005(6) -0.002(4) 0.006(6)
C40 0.072(8) 0.105(11) 0.066(7) 0.027(7) 0.002(6) 0.027(8)
C41' 0.050(6) 0.058(7) 0.055(5) 0.005(5) 0.011(4) -0.018(5)
C41 0.077(9) 0.066(8) 0.079(8) 0.022(6) 0.004(7) 0.035(7)
C42' 0.049(5) 0.053(6) 0.041(5) -0.002(4) -0.010(4) -0.013(5)
C42 0.065(7) 0.047(6) 0.062(6) 0.009(5) 0.021(5) 0.020(5)
C43' 0.063(7) 0.075(8) 0.062(7) 0.015(6) -0.004(5) 0.001(6)
C43 0.075(8) 0.114(13) 0.062(7) -0.018(7) -0.011(6) 0.022(8)
C44' 0.085(10) 0.051(8) 0.131(12) 0.010(7) -0.001(8) -0.006(7)
C44 0.176(18) 0.130(15) 0.070(9) -0.024(9) -0.018(10) 0.004(13)
C45' 0.058(7) 0.083(9) 0.090(9) 0.022(7) 0.008(6) 0.013(6)
C45 0.079(11) 0.18(2) 0.188(19) -0.074(18) -0.016(11) 0.011(14)
C46' 0.055(6) 0.033(5) 0.060(6) -0.006(4) 0.006(5) 0.000(4)
C46 0.082(8) 0.044(7) 0.067(7) -0.007(5) 0.015(6) 0.011(6)
C47' 0.068(7) 0.066(8) 0.050(6) -0.018(5) 0.004(5) -0.004(6)
C47 0.112(12) 0.074(10) 0.104(11) 0.007(8) 0.022(8) -0.004(9)
C48 0.099(10) 0.070(9) 0.069(8) -0.013(6) 0.004(7) 0.015(7)
C48' 0.093(10) 0.066(9) 0.109(11) -0.003(7) 0.031(8) 0.003(7)

loop_
_atom_type_symbol
_atom_type_description
_atom_type_scat_dispersion_real
_atom_type_scat_dispersion_imag
_atom_type_scat_source
C C 0.0033 0.0016 'International Tables Vol C Tables 4.2.6.8 and 6.1.1.4'
H H 0.0000 0.0000 'International Tables Vol C Tables 4.2.6.8 and 6.1.1.4'
P P 0.1023 0.0942 'International Tables Vol C Tables 4.2.6.8 and 6.1.1.4'
Pt Pt -1.7033 8.3905 'International Tables Vol C Tables 4.2.6.8 and 6.1.1.4'

loop_
_geom_angle_atom_site_label_1
_geom_angle_atom_site_label_2
_geom_angle_atom_site_label_3
_geom_angle
C17 Pt1 P3 89.7(3)
C17 Pt1 P2 172.8(3)
P3 Pt1 P2 85.83(9)
C17 Pt1 P1 89.0(3)
P3 Pt1 P1 174.21(8)
P2 Pt1 P1 94.97(8)
C17' Pt1' P3' 89.8(2)
C17' Pt1' P2' 172.5(3)
P3' Pt1' P2' 86.32(8)
C17' Pt1' P1' 88.5(2)
P3' Pt1' P1' 176.99(9)
P2' Pt1' P1' 95.00(7)
C1' P1' C2' 97.8(4)
C1' P1' Pt1' 111.0(3)
C2' P1' Pt1' 113.8(2)
C1 P1 C2 98.7(4)
C1 P1 Pt1 111.8(4)
C2 P1 Pt1 113.7(3)
C28 P2 C32 110.6(4)
C28 P2 C29 101.5(4)
C32 P2 C29 93.6(5)
C28 P2 Pt1 108.7(3)
C32 P2 Pt1 119.2(3)
C29 P2 Pt1 121.4(3)
C32' P2' C28' 110.2(4)
C32' P2' C29' 92.7(5)
C28' P2' C29' 101.7(4)
C32' P2' Pt1' 119.1(3)
C28' P2' Pt1' 107.8(3)
C29' P2' Pt1' 123.5(3)
C23' P3' C39' 108.6(4)
C23' P3' C42' 106.4(4)
C39' P3' C42' 94.4(5)
C23' P3' Pt1' 108.5(3)
C39' P3' Pt1' 119.5(3)
C42' P3' Pt1' 118.2(3)
C42 P3 C23 106.2(5)
C42 P3 C39 93.6(5)
C23 P3 C39 109.2(5)
C42 P3 Pt1 119.6(4)
C23 P3 Pt1 109.3(3)
C39 P3 Pt1 117.5(4)
C3' C2' C7' 116.9(8)
C3' C2' P1' 125.3(7)
C7' C2' P1' 117.2(6)
C3 C2 C7 119.3(7)
C3 C2 P1 124.4(7)
C7 C2 P1 116.3(6)
C4 C3 C2 119.9(8)
C4 C3 C8 117.8(8)
C2 C3 C8 122.3(8)
C2' C3' C4' 121.5(8)
C2' C3' C8' 124.1(8)
C4' C3' C8' 114.4(8)
C5' C4' C3' 120.3(9)
C5 C4 C3 123.1(8)
C4 C5 C6 117.0(8)
C4 C5 C11 120.6(9)
C6 C5 C11 122.3(9)
C6' C5' C4' 119.5(9)
C6' C5' C11' 120.4(10)
C4' C5' C11' 120.1(10)
C5' C6' C7' 121.7(10)
C5 C6 C7 123.5(8)
C6' C7' C2' 120.0(9)
C6' C7' C14' 118.3(10)
C2' C7' C14' 121.7(9)
C6 C7 C2 117.2(8)
C6 C7 C14 118.6(8)
C2 C7 C14 124.1(7)
C10 C8 C9 111.0(10)
C10 C8 C3 110.8(9)
C9 C8 C3 111.7(9)
C10' C8' C3' 113.6(8)
C10' C8' C9' 108.8(9)
C3' C8' C9' 113.4(9)
C12 C11 C13 112.2(11)
C12 C11 C5 116.7(10)
C13 C11 C5 111.3(10)
C12' C11' C13' 114.5(13)
C12' C11' C5' 111.8(10)
C13' C11' C5' 110.6(11)
C16' C14' C15' 106.9(9)
C16' C14' C7' 114.4(10)
C15' C14' C7' 108.6(9)
C7 C14 C15 109.3(8)
C7 C14 C16 115.1(8)
C15 C14 C16 111.5(9)
C22 C17 C18 115.1(9)
C22 C17 Pt1 126.2(7)
C18 C17 Pt1 118.3(7)
C22' C17' C18' 116.5(9)
C22' C17' Pt1' 127.0(7)
C18' C17' Pt1' 116.5(7)
C19' C18' C17' 120.3(10)
C17 C18 C19 122.5(10)
C20' C19' C18' 122.6(12)
C20 C19 C18 118.2(11)
C19' C20' C21' 117.8(10)
C19 C20 C21 121.2(11)
C20' C21' C22' 122.0(11)
C20 C21 C22 118.6(12)
C17' C22' C21' 120.9(10)
C17 C22 C21 124.3(11)
C24 C23 C28 118.6(9)
C24 C23 P3 122.9(8)
C28 C23 P3 118.4(7)
C28' C23' C24' 120.8(9)
C28' C23' P3' 119.0(6)
C24' C23' P3' 120.1(8)
C23 C24 C25 121.4(11)
C25' C24' C23' 117.9(10)
C26' C25' C24' 121.0(8)
C26 C25 C24 119.2(11)
C25' C26' C27' 120.6(9)
C25 C26 C27 119.7(11)
C28 C27 C26 122.3(10)
C28' C27' C26' 119.1(9)
C23' C28' C27' 120.5(8)
C23' C28' P2' 118.0(6)
C27' C28' P2' 121.5(7)
C27 C28 C23 118.7(9)
C27 C28 P2 123.6(7)
C23 C28 P2 117.7(7)
C33 C29 C30 117.3(9)
C33 C29 P2 114.3(7)
C30 C29 P2 104.5(8)
C30' C29' C33' 112.9(8)
C30' C29' P2' 106.5(7)
C33' C29' P2' 116.1(6)
C31' C30' C29' 110.2(8)
C29 C30 C31 111.2(9)
C30' C31' C32' 106.0(8)
C32 C31 C30 105.0(8)
C36' C32' C31' 116.6(8)
C36' C32' P2' 120.0(7)
C31' C32' P2' 106.1(7)
C31 C32 C36 116.3(8)
C31 C32 P2 107.4(7)
C36 C32 P2 119.8(7)
C29 C33 C34 111.1(10)
C29 C33 C35 114.7(9)
C34 C33 C35 106.1(11)
C34' C33' C35' 107.5(10)
C34' C33' C29' 111.5(9)
C35' C33' C29' 113.1(8)
C32' C36' C37' 115.9(8)
C32' C36' C38' 111.3(9)
C37' C36' C38' 109.1(9)
C37 C36 C32 110.2(11)
C37 C36 C38 108.7(10)
C32 C36 C38 115.2(9)
C43' C39' C40' 112.3(8)
C43' C39' P3' 120.9(8)
C40' C39' P3' 104.9(7)
C40 C39 C43 121.3(11)
C40 C39 P3 105.0(8)
C43 C39 P3 116.7(9)
C41' C40' C39' 107.4(8)
C41 C40 C39 108.0(9)
C40' C41' C42' 107.2(8)
C40 C41 C42 105.7(11)
C41' C42' C46' 118.3(9)
C41' C42' P3' 101.9(7)
C46' C42' P3' 113.8(6)
C46 C42 C41 118.6(10)
C46 C42 P3 116.4(7)
C41 C42 P3 103.7(8)
C44' C43' C39' 111.3(9)
C44' C43' C45' 108.9(11)
C39' C43' C45' 112.9(10)
C45 C43 C44 108.6(12)
C45 C43 C39 112.0(14)
C44 C43 C39 108.7(13)
C48' C46' C42' 111.3(9)
C48' C46' C47' 109.5(9)
C42' C46' C47' 110.6(8)
C47 C46 C42 115.5(10)
C47 C46 C48 113.6(10)
C42 C46 C48 108.1(10)

loop_
_geom_bond_atom_site_label_1
_geom_bond_atom_site_label_2
_geom_bond_distance
Pt1 C17 2.076(9)
Pt1 P3 2.293(2)
Pt1 P2 2.294(2)
Pt1 P1 2.368(2)
Pt1' C17' 2.070(8)
Pt1' P3' 2.283(2)
Pt1' P2' 2.292(2)
Pt1' P1' 2.3728(18)
P1' C1' 1.833(10)
P1' C2' 1.854(9)
P1 C1 1.849(10)
P1 C2 1.899(8)
P2 C28 1.842(9)
P2 C32 1.851(9)
P2 C29 1.885(10)
P2' C32' 1.843(10)
P2' C28' 1.853(8)
P2' C29' 1.883(9)
P3' C23' 1.823(9)
P3' C39' 1.859(10)
P3' C42' 1.868(10)
P3 C42 1.813(11)
P3 C23 1.813(10)
P3 C39 1.866(9)
C2' C3' 1.404(12)
C2' C7' 1.458(13)
C2 C3 1.388(12)
C2 C7 1.414(12)
C3 C4 1.377(12)
C3 C8 1.541(12)
C3' C4' 1.422(13)
C3' C8' 1.519(13)
C4' C5' 1.400(14)
C4 C5 1.358(13)
C5 C6 1.376(13)
C5 C11 1.545(12)
C5' C6' 1.380(14)
C5' C11' 1.552(14)
C6' C7' 1.404(14)
C6 C7 1.402(11)
C7' C14' 1.526(13)
C7 C14 1.497(12)
C8 C10 1.513(16)
C8 C9 1.544(17)
C8' C10' 1.498(14)
C8' C9' 1.516(13)
C11 C12 1.388(17)
C11 C13 1.466(17)
C11' C12' 1.471(17)
C11' C13' 1.515(16)
C14' C16' 1.485(15)
C14' C15' 1.519(14)
C14 C15 1.526(15)
C14 C16 1.551(13)
C17 C22 1.363(14)
C17 C18 1.400(12)
C17' C22' 1.369(12)
C17' C18' 1.442(13)
C18' C19' 1.369(15)
C18 C19 1.435(14)
C19' C20' 1.352(18)
C19 C20 1.343(18)
C20' C21' 1.374(18)
C20 C21 1.384(18)
C21' C22' 1.396(14)
C21 C22 1.392(14)
C23 C24 1.379(13)
C23 C28 1.403(13)
C23' C28' 1.369(13)
C23' C24' 1.421(12)
C24 C25 1.404(16)
C24' C25' 1.405(14)
C25' C26' 1.374(15)
C25 C26 1.356(16)
C26' C27' 1.401(13)
C26 C27 1.377(14)
C27 C28 1.372(13)
C27' C28' 1.403(12)
C29 C33 1.518(14)
C29 C30 1.514(16)
C29' C30' 1.549(15)
C29' C33' 1.550(13)
C30' C31' 1.507(16)
C30 C31 1.546(16)
C31' C32' 1.547(14)
C31 C32 1.500(14)
C32' C36' 1.503(14)
C32 C36 1.545(15)
C33 C34 1.514(16)
C33 C35 1.530(16)
C33' C34' 1.514(15)
C33' C35' 1.520(16)
C36' C37' 1.510(14)
C36' C38' 1.550(16)
C36 C37 1.510(15)
C36 C38 1.578(17)
C39' C43' 1.507(15)
C39' C40' 1.594(14)
C39 C40 1.506(18)
C39 C43 1.554(18)
C40' C41' 1.500(15)
C40 C41 1.477(18)
C41' C42' 1.523(15)
C41 C42 1.535(15)
C42' C46' 1.541(14)
C42 C46 1.517(16)
C43' C44' 1.452(16)
C43' C45' 1.577(16)
C43 C45 1.443(19)
C43 C44 1.49(2)
C46' C48' 1.523(16)
C46' C47' 1.588(15)
C46 C47 1.500(17)
C46 C48 1.530(16)
